data_1505894
loop_
_publ_author_name
'Helmboldt, Hannes'
'K\"ohler, Daniel'
'Hiersemann, Martin'

_publ_section_title
;
 Synthesis of the norjatrophane diterpene (-)-15-acetyl-3-propionyl-
 17-norcharaciol.
;
_journal_issue 8
_journal_name_full 'Organic letters'
_journal_page_first 1573
_journal_page_last 1576
_journal_paper_doi 10.1021/ol060115t
_journal_volume 8
_journal_year 2006
_chemical_absolute_configuration rm
_chemical_compound_source synthetic
_chemical_formula_moiety 'C15 H30 O3 Si'
_chemical_formula_sum 'C15 H30 O3 Si'
_chemical_formula_weight 286.48
_chemical_melting_point 388.65
_chemical_name_systematic vinylcyclopentan
_space_group_IT_number 4
_symmetry_cell_setting monoclinic
_symmetry_Int_Tables_number 4
_symmetry_space_group_name_Hall 'P 2yb'
_symmetry_space_group_name_H-M 'P 1 21 1'
_atom_sites_solution_hydrogens geom
_atom_sites_solution_primary direct
_atom_sites_solution_secondary difmap
_audit_creation_method SHELXL-97
_cell_angle_alpha 90.00
_cell_angle_beta 92.21(3)
_cell_angle_gamma 90.00
_cell_formula_units_Z 2
_cell_length_a 7.2150(10)
_cell_length_b 7.5240(10)
_cell_length_c 16.782(3)
_cell_measurement_temperature 198(2)
_cell_volume 910.3(2)
_computing_cell_refinement 'Dirax/lsq (Duisenberg & Schreurs, 1989-2000)'
_computing_data_collection 'Collect (Nonius BV, 1997-2000)'
_computing_data_reduction 'EvalCCD (Duisenberg & Schreurs 1990-2000)'
_computing_molecular_graphics 'Schakal-99 (E.Keller 1999)'
_computing_publication_material 'XCIF 6.12 (Sheldrick, 1997)'
_computing_structure_refinement 'SHELXL-97 (Sheldrick, 1997)'
_computing_structure_solution 'SHELXS-97 (Sheldrick, 1990)'
_diffrn_ambient_pressure 0.0
_diffrn_ambient_temperature 198(2)
_diffrn_detector_area_resol_mean 9
_diffrn_measured_fraction_theta_full 0.990
_diffrn_measured_fraction_theta_max 0.990
_diffrn_measurement_device_type KappaCCD
_diffrn_measurement_method CCD
_diffrn_radiation_monochromator graphite
_diffrn_radiation_probe x-ray
_diffrn_radiation_type MoK\a
_diffrn_radiation_wavelength 0.71073
_diffrn_reflns_av_R_equivalents 0.0910
_diffrn_reflns_av_sigmaI/netI 0.0442
_diffrn_reflns_limit_h_max 8
_diffrn_reflns_limit_h_min -8
_diffrn_reflns_limit_k_max 9
_diffrn_reflns_limit_k_min -8
_diffrn_reflns_limit_l_max 20
_diffrn_reflns_limit_l_min -20
_diffrn_reflns_number 22276
_diffrn_reflns_theta_full 25.41
_diffrn_reflns_theta_max 25.41
_diffrn_reflns_theta_min 4.86
_diffrn_source 'fine-focus sealed tube'
_exptl_absorpt_coefficient_mu 0.132
_exptl_absorpt_correction_T_max 0.9896
_exptl_absorpt_correction_T_min 0.9742
_exptl_absorpt_correction_type none
_exptl_absorpt_process_details 'SADABS 2.03.(Sheldrick,Bruker AXS Inc.,2002)'
_exptl_crystal_colour colourless
_exptl_crystal_density_diffrn 1.045
_exptl_crystal_density_method 'not measured'
_exptl_crystal_description block
_exptl_crystal_F_000 316
_exptl_crystal_recrystallization_method 'from hexane/ethyl acetate; room temperature'
_exptl_crystal_size_max 0.20
_exptl_crystal_size_mid 0.20
_exptl_crystal_size_min 0.08
_refine_diff_density_max 0.422
_refine_diff_density_min -0.183
_refine_diff_density_rms 0.033
_refine_ls_abs_structure_details 'Flack H D (1983), Acta Cryst. A39, 876-881'
_refine_ls_abs_structure_Flack -0.05(13)
_refine_ls_extinction_method none
_refine_ls_goodness_of_fit_ref 1.035
_refine_ls_hydrogen_treatment constr
_refine_ls_matrix_type full
_refine_ls_number_parameters 180
_refine_ls_number_reflns 3291
_refine_ls_number_restraints 1
_refine_ls_restrained_S_all 1.035
_refine_ls_R_factor_all 0.0490
_refine_ls_R_factor_gt 0.0382
_refine_ls_shift/su_max 0.001
_refine_ls_shift/su_mean 0.000
_refine_ls_structure_factor_coef Fsqd
_refine_ls_weighting_details 'calc w=1/[\s^2^(Fo^2^)+(0.0562P)^2^+0.1230P] where P=(Fo^2^+2Fc^2^)/3'
_refine_ls_weighting_scheme calc
_refine_ls_wR_factor_gt 0.0964
_refine_ls_wR_factor_ref 0.1002
_reflns_number_gt 2822
_reflns_number_total 3291
_reflns_threshold_expression >2sigma(I)
_cod_data_source_file ol060115tsi20060115_080242.cif
_cod_data_source_block hir-157
_cod_original_sg_symbol_H-M 'P 21'
_cod_database_code 1505894

loop_
_symmetry_equiv_pos_as_xyz
'x, y, z'
'-x, y+1/2, -z'

loop_
_atom_site_label
_atom_site_type_symbol
_atom_site_fract_x
_atom_site_fract_y
_atom_site_fract_z
_atom_site_U_iso_or_equiv
_atom_site_adp_type
_atom_site_occupancy
_atom_site_symmetry_multiplicity
_atom_site_calc_flag
_atom_site_refinement_flags
O3 O 0.89450(18) 0.62581(17) 0.55552(7) 0.0303(3) Uani 1 1 d .
H3 H 0.9205 0.5766 0.5124 0.045 Uiso 1 1 calc R
O14 O 0.9901(2) -0.03534(18) 0.58177(8) 0.0411(4) Uani 1 1 d .
H14 H 0.9566 -0.1361 0.5651 0.062 Uiso 1 1 calc R
O15 O 0.8130(2) 0.24538(18) 0.73857(8) 0.0365(4) Uani 1 1 d .
C3 C 0.9163(3) 0.5017(3) 0.61900(11) 0.0260(4) Uani 1 1 d .
H3A H 0.8569 0.5519 0.6669 0.031 Uiso 1 1 calc R
C2 C 1.1197(3) 0.4592(3) 0.64154(12) 0.0313(4) Uani 1 1 d .
H2 H 1.1884 0.4500 0.5911 0.038 Uiso 1 1 calc R
C4 C 0.8300(3) 0.3210(2) 0.60070(11) 0.0259(4) Uani 1 1 d .
H4 H 0.8828 0.2778 0.5500 0.031 Uiso 1 1 calc R
C1 C 1.1134(3) 0.2721(3) 0.67918(13) 0.0353(5) Uani 1 1 d .
H1A H 1.1992 0.1910 0.6523 0.042 Uiso 1 1 calc R
H1B H 1.1505 0.2778 0.7365 0.042 Uiso 1 1 calc R
C14 C 0.8917(3) 0.0082(3) 0.65069(12) 0.0364(5) Uani 1 1 d .
H14A H 0.9408 -0.0620 0.6967 0.044 Uiso 1 1 calc R
H14B H 0.7588 -0.0214 0.6418 0.044 Uiso 1 1 calc R
C6 C 0.5378(3) 0.2649(4) 0.52455(17) 0.0590(7) Uani 1 1 d .
H6A H 0.6059 0.2282 0.4801 0.071 Uiso 1 1 calc R
H6B H 0.4061 0.2644 0.5213 0.071 Uiso 1 1 calc R
C15 C 0.9127(3) 0.2051(2) 0.66841(11) 0.0278(4) Uani 1 1 d .
C22 C 0.7081(4) 0.3258(4) 0.89124(13) 0.0531(6) Uani 1 1 d .
C5 C 0.6247(3) 0.3155(3) 0.58963(13) 0.0350(5) Uani 1 1 d .
H5 H 0.5527 0.3514 0.6330 0.042 Uiso 1 1 calc R
C25 C 0.6743(5) 0.2532(5) 0.97482(16) 0.0816(10) Uani 1 1 d .
H25A H 0.6408 0.3512 1.0099 0.122 Uiso 1 1 calc R
H25B H 0.7874 0.1955 0.9962 0.122 Uiso 1 1 calc R
H25C H 0.5730 0.1663 0.9717 0.122 Uiso 1 1 calc R
C16 C 1.2143(3) 0.5999(3) 0.69320(17) 0.0512(6) Uani 1 1 d .
H16A H 1.2066 0.7150 0.6659 0.077 Uiso 1 1 calc R
H16B H 1.3449 0.5678 0.7030 0.077 Uiso 1 1 calc R
H16C H 1.1528 0.6081 0.7441 0.077 Uiso 1 1 calc R
C21 C 0.9968(5) 0.0339(5) 0.86388(18) 0.0829(11) Uani 1 1 d .
H21A H 1.0445 -0.0469 0.8238 0.124 Uiso 1 1 calc R
H21B H 0.9684 -0.0335 0.9119 0.124 Uiso 1 1 calc R
H21C H 1.0904 0.1245 0.8774 0.124 Uiso 1 1 calc R
C24 C 0.8614(6) 0.4650(5) 0.8991(2) 0.0953(12) Uani 1 1 d .
H24A H 0.8858 0.5136 0.8464 0.143 Uiso 1 1 calc R
H24B H 0.9746 0.4098 0.9218 0.143 Uiso 1 1 calc R
H24C H 0.8224 0.5609 0.9342 0.143 Uiso 1 1 calc R
C23 C 0.5322(5) 0.4125(6) 0.8568(2) 0.0959(14) Uani 1 1 d .
H23A H 0.4315 0.3251 0.8545 0.144 Uiso 1 1 calc R
H23B H 0.5539 0.4559 0.8029 0.144 Uiso 1 1 calc R
H23C H 0.4979 0.5123 0.8907 0.144 Uiso 1 1 calc R
C20 C 0.5937(5) -0.0265(5) 0.8106(2) 0.0849(11) Uani 1 1 d .
H20A H 0.4849 0.0277 0.7836 0.127 Uiso 1 1 calc R
H20B H 0.5598 -0.0704 0.8631 0.127 Uiso 1 1 calc R
H20C H 0.6376 -0.1257 0.7786 0.127 Uiso 1 1 calc R
Si1 Si 0.78224(9) 0.14339(8) 0.82331(3) 0.04392(18) Uani 1 1 d .

loop_
_atom_site_aniso_label
_atom_site_aniso_U_11
_atom_site_aniso_U_22
_atom_site_aniso_U_33
_atom_site_aniso_U_23
_atom_site_aniso_U_13
_atom_site_aniso_U_12
O3 0.0442(8) 0.0165(6) 0.0305(7) 0.0020(6) 0.0046(6) 0.0042(6)
O14 0.0714(11) 0.0187(7) 0.0346(8) -0.0019(6) 0.0201(7) 0.0002(7)
O15 0.0557(9) 0.0273(8) 0.0272(7) 0.0013(6) 0.0109(6) 0.0075(7)
C3 0.0339(10) 0.0178(9) 0.0264(9) 0.0003(7) 0.0052(8) 0.0011(7)
C2 0.0334(10) 0.0241(10) 0.0363(10) 0.0012(8) 0.0012(8) 0.0010(8)
C4 0.0331(10) 0.0190(9) 0.0260(9) -0.0006(7) 0.0052(8) 0.0008(8)
C1 0.0407(12) 0.0248(10) 0.0400(11) 0.0015(9) -0.0028(9) 0.0049(8)
C14 0.0564(13) 0.0202(10) 0.0332(11) 0.0015(9) 0.0118(9) -0.0006(9)
C6 0.0389(14) 0.0711(18) 0.0664(17) -0.0223(15) -0.0037(12) -0.0024(12)
C15 0.0400(11) 0.0201(10) 0.0239(9) 0.0005(8) 0.0073(8) 0.0033(8)
C22 0.0739(17) 0.0567(16) 0.0293(12) -0.0037(11) 0.0095(11) 0.0112(13)
C5 0.0349(11) 0.0298(11) 0.0406(12) -0.0017(9) 0.0068(9) -0.0018(9)
C25 0.120(3) 0.089(2) 0.0382(15) 0.0035(16) 0.0294(16) 0.010(2)
C16 0.0438(13) 0.0342(13) 0.0742(17) -0.0050(11) -0.0161(11) -0.0031(10)
C21 0.112(3) 0.088(2) 0.0497(16) 0.0250(16) 0.0113(16) 0.049(2)
C24 0.151(3) 0.072(2) 0.064(2) -0.0281(18) 0.025(2) -0.034(2)
C23 0.104(3) 0.121(3) 0.063(2) -0.023(2) 0.0040(18) 0.058(2)
C20 0.117(3) 0.066(2) 0.074(2) -0.0019(17) 0.0327(18) -0.036(2)
Si1 0.0632(4) 0.0376(3) 0.0318(3) 0.0070(3) 0.0121(3) 0.0076(3)

loop_
_atom_type_symbol
_atom_type_description
_atom_type_scat_dispersion_real
_atom_type_scat_dispersion_imag
_atom_type_scat_source
C C 0.0033 0.0016 'International Tables Vol C Tables 4.2.6.8 and 6.1.1.4'
H H 0.0000 0.0000 'International Tables Vol C Tables 4.2.6.8 and 6.1.1.4'
O O 0.0106 0.0060 'International Tables Vol C Tables 4.2.6.8 and 6.1.1.4'
Si Si 0.0817 0.0704 'International Tables Vol C Tables 4.2.6.8 and 6.1.1.4'

loop_
_geom_angle_atom_site_label_1
_geom_angle_atom_site_label_2
_geom_angle_atom_site_label_3
_geom_angle
C15 O15 Si1 134.57(12)
O3 C3 C4 113.80(14)
O3 C3 C2 113.49(15)
C4 C3 C2 104.11(15)
C16 C2 C3 113.68(17)
C16 C2 C1 115.02(17)
C3 C2 C1 104.33(16)
C5 C4 C3 116.62(15)
C5 C4 C15 115.71(17)
C3 C4 C15 102.36(14)
C15 C1 C2 107.05(16)
O14 C14 C15 109.65(17)
O15 C15 C14 108.53(16)
O15 C15 C4 107.13(15)
C14 C15 C4 112.14(17)
O15 C15 C1 109.49(16)
C14 C15 C1 115.43(17)
C4 C15 C1 103.77(15)
C23 C22 C24 109.3(3)
C23 C22 C25 109.9(3)
C24 C22 C25 107.8(2)
C23 C22 Si1 109.64(19)
C24 C22 Si1 109.4(2)
C25 C22 Si1 110.7(2)
C6 C5 C4 124.1(2)
O15 Si1 C21 112.75(12)
O15 Si1 C20 110.07(13)
C21 Si1 C20 109.3(2)
O15 Si1 C22 103.66(10)
C21 Si1 C22 110.77(15)
C20 Si1 C22 110.22(15)

loop_
_geom_bond_atom_site_label_1
_geom_bond_atom_site_label_2
_geom_bond_distance
O3 C3 1.421(2)
O14 C14 1.418(2)
O15 C15 1.436(2)
O15 Si1 1.6385(15)
C3 C4 1.521(3)
C3 C2 1.535(3)
C2 C16 1.514(3)
C2 C1 1.545(3)
C4 C5 1.486(3)
C4 C15 1.535(3)
C1 C15 1.537(3)
C14 C15 1.517(3)
C6 C5 1.295(3)
C22 C23 1.521(4)
C22 C24 1.525(5)
C22 C25 1.534(4)
C22 Si1 1.875(3)
C21 Si1 1.859(3)
C20 Si1 1.873(3)

loop_
_geom_torsion_atom_site_label_1
_geom_torsion_atom_site_label_2
_geom_torsion_atom_site_label_3
_geom_torsion_atom_site_label_4
_geom_torsion
O3 C3 C2 C16 79.3(2)
C4 C3 C2 C16 -156.45(18)
O3 C3 C2 C1 -154.65(16)
C4 C3 C2 C1 -30.39(19)
O3 C3 C4 C5 -65.7(2)
C2 C3 C4 C5 170.29(16)
O3 C3 C4 C15 167.00(15)
C2 C3 C4 C15 42.94(18)
C16 C2 C1 C15 131.55(19)
C3 C2 C1 C15 6.3(2)
Si1 O15 C15 C14 38.9(3)
Si1 O15 C15 C4 160.15(14)
Si1 O15 C15 C1 -87.9(2)
O14 C14 C15 O15 -179.65(15)
O14 C14 C15 C4 62.2(2)
O14 C14 C15 C1 -56.3(2)
C5 C4 C15 O15 -50.5(2)
C3 C4 C15 O15 77.42(18)
C5 C4 C15 C14 68.5(2)
C3 C4 C15 C14 -163.61(17)
C5 C4 C15 C1 -166.29(16)
C3 C4 C15 C1 -38.36(18)
C2 C1 C15 O15 -94.36(18)
C2 C1 C15 C14 142.85(18)
C2 C1 C15 C4 19.7(2)
C3 C4 C5 C6 119.3(3)
C15 C4 C5 C6 -120.2(3)
C15 O15 Si1 C21 40.3(3)
C15 O15 Si1 C20 -82.0(2)
C15 O15 Si1 C22 160.16(19)
C23 C22 Si1 O15 59.0(3)
C24 C22 Si1 O15 -60.8(2)
C25 C22 Si1 O15 -179.5(2)
C23 C22 Si1 C21 -179.8(3)
C24 C22 Si1 C21 60.4(3)
C25 C22 Si1 C21 -58.3(3)
C23 C22 Si1 C20 -58.8(3)
C24 C22 Si1 C20 -178.6(2)
C25 C22 Si1 C20 62.7(3)

loop_
_cod_related_entry_id
_cod_related_entry_database
_cod_related_entry_code
1 ChemSpider 21199865
